data_7244471
loop_
_publ_author_name
'Abrahams, Brendan F.'
'Commons, Christopher J.'
'Dharma, A. David'
'Hudson, Timothy A.'
'Robson, Richard'
'Sanchez Arlt, Robin W.'
'Stewart, Thomas C.'
'White, Keith F.'

_publ_section_title
;
 Synthesis, structure and properties of coordination polymers formed from
 bridging 4-hydroxybenzoic acid anions
;
_journal_name_full CrystEngComm
_journal_paper_doi 10.1039/D2CE00163B
_journal_year 2022
_chemical_formula_moiety 'C20 H22 Cu3 O11, 0.5(C4 H8 O2)'
_chemical_formula_sum 'C22 H26 Cu3 O12'
_chemical_formula_weight 673.05
_space_group_crystal_system monoclinic
_space_group_IT_number 13
_space_group_name_Hall '-P 2yac'
_space_group_name_H-M_alt 'P 1 2/n 1'
_atom_sites_solution_hydrogens mixed
_atom_sites_solution_primary dual
_audit_creation_date 2021-12-14
_audit_creation_method
;
Olex2 1.3-alpha
(compiled 2020.11.12 svn.r5f609507 for OlexSys, GUI svn.r6408)
;
_audit_update_record
;
2021-12-14 deposited with the CCDC.	2022-02-15 downloaded from the CCDC.
;
_cell_angle_alpha 90
_cell_angle_beta 102.0140(10)
_cell_angle_gamma 90
_cell_formula_units_Z 4
_cell_length_a 17.5458(2)
_cell_length_b 8.30020(10)
_cell_length_c 18.1756(2)
_cell_measurement_reflns_used 11082
_cell_measurement_temperature 256(1)
_cell_measurement_theta_max 75.9820
_cell_measurement_theta_min 2.4740
_cell_volume 2589.00(5)
_computing_cell_refinement 'CrysAlisPro 1.171.41.104a (Rigaku OD, 2021)'
_computing_data_collection 'CrysAlisPro 1.171.41.104a (Rigaku OD, 2021)'
_computing_data_reduction 'CrysAlisPro 1.171.41.104a (Rigaku OD, 2021)'
_computing_molecular_graphics 'Olex2 1.3-alpha (Dolomanov et al., 2009)'
_computing_publication_material 'Olex2 1.3-alpha (Dolomanov et al., 2009)'
_computing_structure_refinement 'SHELXL 2018/3 (Sheldrick, 2015)'
_computing_structure_solution 'SHELXT  (Sheldrick, 2015)'
_diffrn_ambient_environment N~2~
_diffrn_ambient_temperature 256(1)
_diffrn_detector 'Hybrid Pixel Array Detector'
_diffrn_detector_area_resol_mean 10.0000
_diffrn_detector_type HyPix
_diffrn_measured_fraction_theta_full 0.999
_diffrn_measured_fraction_theta_max 0.961
_diffrn_measurement_details
;
List of Runs (angles in degrees, time in seconds):

  # Type    Start    End  Width  t~exp~   \w     \q     \k     \f   Frames
#--------------------------------------------------------------------------
  1  \w     49.00  74.00   0.50    0.05    --   47.45  47.00  56.00   50
  2  \w     95.00 172.00   0.50    0.06    --  105.86  47.00  56.00  154
  3  \w    146.00 172.00   0.50    0.06    --  105.86  45.00 -30.00   52
  4  \w     96.00 128.00   0.50    0.06    --  105.86  45.00 -30.00   64
  5  \w     95.00 168.00   0.50    0.06    --  105.86  30.00-180.00  146
  6  \w     -8.00  28.00   0.50    0.05    --   47.45 -47.00 -92.00   72
  7  \w     45.00  70.00   0.50    0.06    --  105.86 -61.00 -30.00   50
  8  \w     33.00  84.00   0.50    0.06    --  105.86 -77.00 -30.00  102
  9  \w     44.00  70.00   0.50    0.06    --  105.86 -61.00   0.00   52
 10  \w     45.00  70.00   0.50    0.06    --  105.86 -61.00  30.00   50
 11  \w     41.00  71.00   0.50    0.06    --  105.86 -61.00  90.00   60
 12  \w     40.00  67.00   0.50    0.06    --  105.86 -61.00 150.00   54
 13  \w     37.00  68.00   0.50    0.06    --  105.86 -61.00 120.00   62
 14  \w     39.00  65.00   0.50    0.06    --  105.86 -61.00  60.00   52
 15  \w     34.00  67.00   0.50    0.06    --  105.86 -61.00-120.00   66
 16  \w     74.00 101.00   0.50    0.06    --  105.86 -94.00-120.00   54
 17  \w     33.00 103.00   0.50    0.06    --  105.86 -94.00 -60.00  140
 18  \w     38.00  78.00   0.50    0.06    --  105.86 -94.00-150.00   80
 19  \w   -120.00 -34.00   0.50    0.05    --  -47.45 -47.00 -92.00  172
 20  \w   -140.00-115.00   0.50    0.06    --  -86.25 -47.00 -92.00   50
 21  \w    -46.00 -15.00   0.50    0.06    --  -86.25  61.00-120.00   62
 22  \w    -37.00 -12.00   0.50    0.06    --  -86.25  30.00-120.00   50
 23  \w    -37.00 -12.00   0.50    0.06    --  -86.25  30.00-180.00   50
 24  \w    -30.00  18.00   0.50    0.05    --  -47.45  19.00-150.00   96
 25  \w    -53.00 -28.00   0.50    0.06    --  -86.25  47.00  56.00   50
 26  \w    -52.00  25.00   0.50    0.05    --  -47.45  47.00  56.00  154
 27  \w    -37.00 -12.00   0.50    0.06    --  -86.25  30.00 150.00   50
;
_diffrn_measurement_device 'four-circle diffractometer'
_diffrn_measurement_device_type 'XtaLAB Synergy, Dualflex, HyPix'
_diffrn_measurement_method '\w scans'
_diffrn_orient_matrix_type 'CrysAlisPro convention (1999,Acta A55,543-557)'
_diffrn_orient_matrix_UB_11 -0.0193507000
_diffrn_orient_matrix_UB_12 -0.1025056000
_diffrn_orient_matrix_UB_13 -0.0721201000
_diffrn_orient_matrix_UB_21 -0.0875591000
_diffrn_orient_matrix_UB_22 0.0317557000
_diffrn_orient_matrix_UB_23 -0.0054094000
_diffrn_orient_matrix_UB_31 0.0052288000
_diffrn_orient_matrix_UB_32 0.1512280000
_diffrn_orient_matrix_UB_33 -0.0477814000
_diffrn_radiation_monochromator mirror
_diffrn_radiation_probe x-ray
_diffrn_radiation_type 'Cu K\a'
_diffrn_radiation_wavelength 1.54184
_diffrn_reflns_av_R_equivalents 0.0249
_diffrn_reflns_av_unetI/netI 0.0219
_diffrn_reflns_Laue_measured_fraction_full 0.999
_diffrn_reflns_Laue_measured_fraction_max 0.961
_diffrn_reflns_limit_h_max 22
_diffrn_reflns_limit_h_min -20
_diffrn_reflns_limit_k_max 10
_diffrn_reflns_limit_k_min -9
_diffrn_reflns_limit_l_max 21
_diffrn_reflns_limit_l_min -22
_diffrn_reflns_number 18538
_diffrn_reflns_point_group_measured_fraction_full 0.999
_diffrn_reflns_point_group_measured_fraction_max 0.961
_diffrn_reflns_theta_full 67.684
_diffrn_reflns_theta_max 76.490
_diffrn_reflns_theta_min 3.185
_diffrn_source 'micro-focus sealed X-ray tube'
_diffrn_source_type 'PhotonJet (Cu) X-ray Source'
_exptl_absorpt_coefficient_mu 3.407
_exptl_absorpt_correction_T_max 1.00000
_exptl_absorpt_correction_T_min 0.74333
_exptl_absorpt_correction_type multi-scan
_exptl_absorpt_process_details
;
CrysAlisPro 1.171.41.104a (Rigaku Oxford Diffraction, 2021)
Empirical absorption correction using spherical harmonics,
implemented in SCALE3 ABSPACK scaling algorithm.
;
_exptl_crystal_colour 'dark green'
_exptl_crystal_colour_modifier dark
_exptl_crystal_colour_primary green
_exptl_crystal_density_diffrn 1.727
_exptl_crystal_description block
_exptl_crystal_F_000 1364
_exptl_crystal_recrystallization_method 'Re-crystallisation from solvent: 1,4-dioxane'
_exptl_crystal_size_max 0.29
_exptl_crystal_size_mid 0.26
_exptl_crystal_size_min 0.25
_refine_diff_density_max 1.069
_refine_diff_density_min -0.699
_refine_diff_density_rms 0.086
_refine_ls_extinction_coef 0.00046(7)
_refine_ls_extinction_expression Fc^*^=kFc[1+0.001xFc^2^\l^3^/sin(2\q)]^-1/4^
_refine_ls_extinction_method 'SHELXL-2018/3 (Sheldrick 2018)'
_refine_ls_goodness_of_fit_ref 1.069
_refine_ls_hydrogen_treatment mixed
_refine_ls_matrix_type full
_refine_ls_number_parameters 425
_refine_ls_number_reflns 5243
_refine_ls_number_restraints 216
_refine_ls_restrained_S_all 1.082
_refine_ls_R_factor_all 0.0468
_refine_ls_R_factor_gt 0.0432
_refine_ls_shift/su_max 0.001
_refine_ls_shift/su_mean 0.000
_refine_ls_structure_factor_coef Fsqd
_refine_ls_weighting_details 'w=1/[\s^2^(Fo^2^)+(0.0602P)^2^+3.8144P] where P=(Fo^2^+2Fc^2^)/3'
_refine_ls_weighting_scheme calc
_refine_ls_wR_factor_gt 0.1191
_refine_ls_wR_factor_ref 0.1219
_reflns_Friedel_coverage 0.000
_reflns_number_gt 4744
_reflns_number_total 5243
_reflns_threshold_expression 'I > 2\s(I)'
_cod_data_source_file d2ce00163b2.cif
_cod_data_source_block cc1_10c_2021
_cod_database_code 7244471
_shelx_shelxl_version_number 2018/3
_chemical_oxdiff_formula 'C44 H52 Cu6 O24'
_shelx_space_group_comment
;
The symmetry employed for this shelxl refinement is uniquely defined
by the following loop, which should always be used as a source of
symmetry information in preference to the above space-group names.
They are only intended as comments.
;
_shelx_estimated_absorpt_t_max 0.483
_shelx_estimated_absorpt_t_min 0.438
_reflns_odcompleteness_completeness 100.00
_reflns_odcompleteness_iscentric 1
_reflns_odcompleteness_theta 66.97
_olex2_refinement_description
;
1. Fixed Uiso
 At 1.2 times of:
  All C(H) groups, All C(H,H) groups
2. Restrained distances
 C16-C15 = C17-C18
 1.51 with sigma of 0.02
 O14-C25 = O14-C28 = O15-C26 = O15-C27
 1.43 with sigma of 0.02
 O12-C20 = O12-C21 = O11-C19 = O11-C22
 1.43 with sigma of 0.02
 C24-C23_$1 = C24_$1-C23
 1.51 with sigma of 0.01
 C25-C26 = C27-C28
 1.51 with sigma of 0.02
 O10-C16 = O10-C17
 1.43 with sigma of 0.02
 C20-C19 = C22-C21
 1.51 with sigma of 0.02
 O8-H8 = O4-H4
 0.85 with sigma of 0.02
 C24_$1-C23 = C24-C23_$1
 1.51 with sigma of 0.01
 O14-C27 = O15-C25
 2.42 with sigma of 0.04
 O12-C19 = O11-C21
 2.42 with sigma of 0.04
 O14-C26 = O15-C28
 2.42 with sigma of 0.04
 C28-C25
 2.34 with sigma of 0.01
 O12-C22 = O11-C20
 2.42 with sigma of 0.04
 O14-C26 \\sim O14-C27 \\sim O15-C25 \\sim O15-C28
 with sigma of 0.04
 O14-C25 \\sim O14-C28 \\sim O15-C26 \\sim O15-C27
 with sigma of 0.02
 O12-C20 \\sim O12-C21 \\sim O11-C19 \\sim O11-C22
 with sigma of 0.02
 C25-C26 \\sim C27-C28
 with sigma of 0.02
 C25-C27 \\sim C26-C28
 with sigma of 0.04
 O12-C19 \\sim O12-C22 \\sim O11-C20 \\sim O11-C21
 with sigma of 0.04
 O15-C27 \\sim O15-C26
 with sigma of 0.02
 C20-C19 \\sim C22-C21
 with sigma of 0.02
 C20-C22 \\sim C19-C21
 with sigma of 0.04
 C23-C23_$1 \\sim C24-C24_$1
 with sigma of 0.01
3. Uiso/Uaniso restraints and constraints
O15 \\sim O14 \\sim C26 \\sim C28 \\sim C27 \\sim C25: within 2A with sigma of
0.01 and sigma for terminal atoms of 0.02 within 2A
O13 \\sim O13 \\sim C24 \\sim C24 \\sim C23 \\sim C23: within 2A with sigma of
0.01 and sigma for terminal atoms of 0.02 within 2A
O11 \\sim O12 \\sim C22 \\sim C21 \\sim C19 \\sim C20: within 2A with sigma of
0.01 and sigma for terminal atoms of 0.02 within 2A
4. Rigid body (RIGU) restrains
 O15, O14, C26, C28, C27, C25
 with sigma for 1-2 distances of 0.01 and sigma for 1-3 distances of 0.01
 O11, O12, C22, C21, C19, C20
 with sigma for 1-2 distances of 0.01 and sigma for 1-3 distances of 0.01
5. Others
 Sof(O11)=Sof(O12)=Sof(C22)=Sof(H22A)=Sof(H22B)=Sof(C21)=Sof(H21A)=Sof(H21B)=
 Sof(C19)=Sof(H19A)=Sof(H19B)=Sof(C20)=Sof(H20A)=Sof(H20B)=1-FVAR(1)
 Sof(O10)=Sof(O9)=Sof(C15)=Sof(H15A)=Sof(H15B)=Sof(C17)=Sof(H17A)=Sof(H17B)=
 Sof(C18)=Sof(H18A)=Sof(H18B)=Sof(C16)=Sof(H16A)=Sof(H16B)=FVAR(1)
 Fixed Sof: O15(0.5) O14(0.5) C26(0.5) H26A(0.5) H26B(0.5) C28(0.5) H28A(0.5)
 H28B(0.5) C27(0.5) H27A(0.5) H27B(0.5) C25(0.5) H25A(0.5) H25B(0.5)
6.a Secondary CH2 refined with riding coordinates:
 C24(H24A,H24B), C23(H23A,H23B), C15(H15A,H15B), C17(H17A,H17B), C18(H18A,
 H18B), C16(H16A,H16B), C22(H22A,H22B), C26(H26A,H26B), C21(H21A,H21B),
 C28(H28A,H28B), C27(H27A,H27B), C19(H19A,H19B), C25(H25A,H25B), C20(H20A,H20B)
6.b Aromatic/amide H refined with riding coordinates:
 C7(H7), C6(H6), C10(H10), C3(H3), C13(H13), C14(H14), C4(H4A), C11(H11)
;
_smtbx_masks_void_probe_radius 1.2
_smtbx_masks_void_truncation_radius 1.2
_olex2_submission_original_sample_id CC1_10C_2021_255K
_olex2_submission_special_instructions 'No special instructions were received'
_oxdiff_exptl_absorpt_empirical_details
;
Empirical correction (ABSPACK) includes:
- Absorption correction using spherical harmonics
- Frame scaling
;
_oxdiff_exptl_absorpt_empirical_full_max 1.222
_oxdiff_exptl_absorpt_empirical_full_min 0.868

loop_
_space_group_symop_operation_xyz
'x, y, z'
'-x+1/2, y, -z+1/2'
'-x, -y, -z'
'x-1/2, -y, z-1/2'

loop_
_atom_site_label
_atom_site_type_symbol
_atom_site_fract_x
_atom_site_fract_y
_atom_site_fract_z
_atom_site_U_iso_or_equiv
_atom_site_adp_type
_atom_site_occupancy
_atom_site_site_symmetry_order
_atom_site_calc_flag
_atom_site_refinement_flags_posn
_atom_site_refinement_flags_adp
_atom_site_refinement_flags_occupancy
_atom_site_disorder_assembly
_atom_site_disorder_group
Cu1 Cu 0.06994(2) 0.91782(5) 0.47995(2) 0.02933(15) Uani 1 1 d . . . . .
Cu2 Cu 0.24492(2) 0.72306(6) 0.50454(2) 0.02940(15) Uani 1 1 d . . . . .
Cu3 Cu 0.43084(2) 0.58525(5) 0.51966(2) 0.02608(14) Uani 1 1 d . . . . .
O4 O 0.16215(14) 0.8306(4) 0.53413(12) 0.0569(8) Uani 1 1 d D . . . .
H4 H 0.171(3) 0.851(6) 0.5786(12) 0.069(14) Uiso 1 1 d D . . . .
O13 O 0.4794(2) 0.8396(3) 0.50035(19) 0.0816(11) Uani 1 1 d . U . . .
O7 O 0.47280(11) 0.9808(3) 0.93369(9) 0.0348(5) Uani 1 1 d . . . . .
O5 O 0.31045(12) 0.8090(3) 0.59760(11) 0.0395(5) Uani 1 1 d . . . . .
O1 O 0.07944(15) 0.8316(4) 0.38444(11) 0.0531(7) Uani 1 1 d . . . . .
O8 O 0.32789(13) 0.6284(4) 0.46969(12) 0.0542(8) Uani 1 1 d D . . . .
H8 H 0.320(3) 0.615(6) 0.4235(11) 0.069(14) Uiso 1 1 d D . . . .
O2 O 0.18125(12) 0.6639(3) 0.40594(11) 0.0419(6) Uani 1 1 d . . . . .
O3 O 0.03400(10) 0.4954(2) 0.06722(9) 0.0247(4) Uani 1 1 d . . . . .
O6 O 0.41251(14) 0.6416(3) 0.61741(11) 0.0491(7) Uani 1 1 d . . . . .
O10 O 0.1416(3) 0.2038(6) 0.5072(3) 0.0773(16) Uani 0.620(5) 1 d D . P A 1
O9 O 0.2239(5) 0.4728(9) 0.5760(4) 0.077(2) Uani 0.620(5) 1 d . . P A 1
O11 O 0.1989(13) 0.493(3) 0.5654(12) 0.161(6) Uani 0.380(5) 1 d D U P A -1
O15 O 0.2129(8) 1.0070(18) 0.1832(8) 0.152(4) Uani 0.5 1 d D U P B -1
O12 O 0.2456(10) 0.3054(19) 0.6974(10) 0.178(6) Uani 0.380(5) 1 d D U P A -1
O14 O 0.2978(5) 1.1194(12) 0.3190(5) 0.106(3) Uani 0.5 1 d D U P B -1
C7 C 0.02922(18) 0.7167(4) 0.24006(16) 0.0383(7) Uani 1 1 d . . . . .
H7 H -0.002297 0.790469 0.258200 0.046 Uiso 1 1 calc R U . . .
C24 C 0.5335(3) 0.9087(5) 0.5616(3) 0.107(2) Uani 1 1 d D U . . .
H24A H 0.570361 0.827315 0.585105 0.128 Uiso 1 1 calc R U . . .
H24B H 0.506093 0.948731 0.599044 0.128 Uiso 1 1 calc R U . . .
C6 C 0.00810(17) 0.6621(4) 0.16666(15) 0.0359(7) Uani 1 1 d . . . . .
H6 H -0.037459 0.699842 0.135826 0.043 Uiso 1 1 calc R U . . .
C8 C 0.37140(16) 0.7500(4) 0.63713(14) 0.0314(6) Uani 1 1 d . . . . .
C1 C 0.12135(16) 0.7235(4) 0.36566(14) 0.0317(6) Uani 1 1 d . . . . .
C9 C 0.39771(15) 0.8137(4) 0.71532(14) 0.0303(6) Uani 1 1 d . . . . .
C23 C 0.4249(3) 0.9594(6) 0.4657(4) 0.106(2) Uani 1 1 d D U . . .
H23A H 0.396144 1.000121 0.501955 0.127 Uiso 1 1 calc R U . . .
H23B H 0.388012 0.912153 0.424138 0.127 Uiso 1 1 calc R U . . .
C10 C 0.46531(19) 0.7526(5) 0.76111(17) 0.0475(9) Uani 1 1 d . . . . .
H10 H 0.493748 0.673083 0.742772 0.057 Uiso 1 1 calc R U . . .
C3 C 0.14387(16) 0.5523(4) 0.25870(14) 0.0297(6) Uani 1 1 d . . . . .
H3 H 0.189654 0.515254 0.289422 0.036 Uiso 1 1 calc R U . . .
C12 C 0.44897(16) 0.9284(4) 0.86197(14) 0.0298(6) Uani 1 1 d . . . . .
C2 C 0.09773(15) 0.6616(4) 0.28704(14) 0.0287(6) Uani 1 1 d . . . . .
C13 C 0.38268(18) 0.9901(4) 0.81636(15) 0.0351(7) Uani 1 1 d . . . . .
H13 H 0.354987 1.071322 0.834460 0.042 Uiso 1 1 calc R U . . .
C14 C 0.35676(18) 0.9325(4) 0.74365(16) 0.0356(7) Uani 1 1 d . . . . .
H14 H 0.311505 0.974182 0.713847 0.043 Uiso 1 1 calc R U . . .
C4 C 0.12289(16) 0.4972(4) 0.18518(14) 0.0287(6) Uani 1 1 d . . . . .
H4A H 0.154728 0.424110 0.167088 0.034 Uiso 1 1 calc R U . . .
C5 C 0.05449(15) 0.5507(3) 0.13835(13) 0.0247(5) Uani 1 1 d . . . . .
C11 C 0.49038(19) 0.8098(5) 0.83383(17) 0.0464(9) Uani 1 1 d . . . . .
H11 H 0.535438 0.767977 0.863942 0.056 Uiso 1 1 calc R U . . .
C15 C 0.2642(5) 0.3228(13) 0.5673(8) 0.107(4) Uani 0.620(5) 1 d D . P A 1
H15A H 0.267386 0.255675 0.611540 0.128 Uiso 0.620(5) 1 calc R U P A 1
H15B H 0.316658 0.344874 0.560740 0.128 Uiso 0.620(5) 1 calc R U P A 1
C17 C 0.1063(5) 0.3445(10) 0.5235(6) 0.092(3) Uani 0.620(5) 1 d D . P A 1
H17A H 0.054892 0.318418 0.531949 0.110 Uiso 0.620(5) 1 calc R U P A 1
H17B H 0.099391 0.414690 0.479933 0.110 Uiso 0.620(5) 1 calc R U P A 1
C18 C 0.1491(7) 0.4327(11) 0.5890(6) 0.101(4) Uani 0.620(5) 1 d D . P A 1
H18A H 0.121045 0.529993 0.596553 0.121 Uiso 0.620(5) 1 calc R U P A 1
H18B H 0.154329 0.366542 0.633767 0.121 Uiso 0.620(5) 1 calc R U P A 1
C16 C 0.2180(5) 0.2390(12) 0.4989(7) 0.103(4) Uani 0.620(5) 1 d D . P A 1
H16A H 0.215689 0.307205 0.455159 0.124 Uiso 0.620(5) 1 calc R U P A 1
H16B H 0.244075 0.139706 0.490593 0.124 Uiso 0.620(5) 1 calc R U P A 1
C22 C 0.1558(13) 0.494(3) 0.6229(13) 0.161(6) Uani 0.380(5) 1 d D U P A -1
H22A H 0.113326 0.417164 0.610529 0.194 Uiso 0.380(5) 1 calc R U P A -1
H22B H 0.133455 0.599851 0.625914 0.194 Uiso 0.380(5) 1 calc R U P A -1
C26 C 0.1752(8) 1.047(3) 0.2421(10) 0.133(4) Uani 0.5 1 d D U P B -1
H26A H 0.128722 0.981896 0.238966 0.160 Uiso 0.5 1 calc R U P B -1
H26B H 0.160239 1.159542 0.238974 0.160 Uiso 0.5 1 calc R U P B -1
C21 C 0.2056(15) 0.451(2) 0.6980(11) 0.177(6) Uani 0.380(5) 1 d D U P A -1
H21A H 0.243092 0.536583 0.713627 0.213 Uiso 0.380(5) 1 calc R U P A -1
H21B H 0.172832 0.443968 0.734750 0.213 Uiso 0.380(5) 1 calc R U P A -1
C28 C 0.3362(7) 1.083(3) 0.2593(8) 0.120(4) Uani 0.5 1 d D U P B -1
H28A H 0.354692 0.972888 0.264110 0.144 Uiso 0.5 1 calc R U P B -1
H28B H 0.380970 1.153465 0.262531 0.144 Uiso 0.5 1 calc R U P B -1
C27 C 0.2816(9) 1.106(2) 0.1839(8) 0.139(4) Uani 0.5 1 d D U P B -1
H27A H 0.266892 1.217949 0.176456 0.167 Uiso 0.5 1 calc R U P B -1
H27B H 0.306955 1.072555 0.143773 0.167 Uiso 0.5 1 calc R U P B -1
C19 C 0.2344(17) 0.341(3) 0.5634(12) 0.170(6) Uani 0.380(5) 1 d D U P A -1
H19A H 0.265046 0.340730 0.524719 0.204 Uiso 0.380(5) 1 calc R U P A -1
H19B H 0.194584 0.258741 0.551153 0.204 Uiso 0.380(5) 1 calc R U P A -1
C25 C 0.2327(8) 1.014(2) 0.3158(8) 0.127(4) Uani 0.5 1 d D U P B -1
H25A H 0.208264 1.033683 0.358119 0.152 Uiso 0.5 1 calc R U P B -1
H25B H 0.249754 0.902473 0.317701 0.152 Uiso 0.5 1 calc R U P B -1
C20 C 0.2862(12) 0.305(3) 0.6390(13) 0.180(6) Uani 0.380(5) 1 d D U P A -1
H20A H 0.310470 0.201028 0.636891 0.216 Uiso 0.380(5) 1 calc R U P A -1
H20B H 0.327301 0.385570 0.649468 0.216 Uiso 0.380(5) 1 calc R U P A -1

loop_
_atom_site_aniso_label
_atom_site_aniso_U_11
_atom_site_aniso_U_22
_atom_site_aniso_U_33
_atom_site_aniso_U_23
_atom_site_aniso_U_13
_atom_site_aniso_U_12
Cu1 0.0249(2) 0.0486(3) 0.0126(2) -0.00124(15) -0.00044(15) 0.01611(17)
Cu2 0.0219(2) 0.0463(3) 0.0160(2) -0.00977(17) -0.00506(15) 0.01230(17)
Cu3 0.0215(2) 0.0405(3) 0.0137(2) -0.00465(15) -0.00245(15) 0.01019(16)
O4 0.0381(12) 0.104(2) 0.0218(10) -0.0229(12) -0.0103(9) 0.0376(14)
O13 0.094(2) 0.0300(13) 0.089(2) 0.0116(13) -0.0532(18) -0.0102(14)
O7 0.0314(10) 0.0609(14) 0.0113(8) -0.0053(9) 0.0025(7) -0.0232(10)
O5 0.0312(10) 0.0588(14) 0.0221(9) -0.0169(9) -0.0090(8) 0.0148(10)
O1 0.0529(14) 0.0826(19) 0.0179(9) -0.0135(11) -0.0061(9) 0.0405(14)
O8 0.0311(11) 0.105(2) 0.0204(10) -0.0240(12) -0.0082(8) 0.0290(13)
O2 0.0320(11) 0.0654(15) 0.0218(9) -0.0170(10) -0.0093(8) 0.0191(10)
O3 0.0239(9) 0.0384(11) 0.0109(8) -0.0015(7) 0.0014(6) -0.0099(8)
O6 0.0418(12) 0.0830(18) 0.0179(9) -0.0129(11) -0.0046(9) 0.0322(12)
O10 0.060(3) 0.065(3) 0.107(4) -0.003(3) 0.019(3) -0.012(3)
O9 0.091(5) 0.048(4) 0.082(4) 0.005(3) -0.005(4) -0.010(3)
O11 0.145(11) 0.114(9) 0.259(15) 0.049(10) 0.118(10) 0.027(8)
O15 0.121(7) 0.139(7) 0.157(7) -0.011(7) -0.062(6) -0.013(6)
O12 0.151(10) 0.124(8) 0.275(15) 0.066(9) 0.081(10) 0.023(8)
O14 0.082(5) 0.106(6) 0.114(5) 0.002(5) -0.018(4) -0.042(4)
C7 0.0294(14) 0.059(2) 0.0223(13) -0.0103(13) -0.0044(11) 0.0156(14)
C24 0.116(4) 0.045(2) 0.116(4) 0.018(2) -0.073(3) -0.018(3)
C6 0.0278(14) 0.0546(19) 0.0208(13) -0.0058(13) -0.0054(11) 0.0119(13)
C8 0.0240(13) 0.0531(19) 0.0142(11) -0.0086(11) -0.0022(10) 0.0080(12)
C1 0.0274(13) 0.0505(17) 0.0144(11) -0.0058(11) -0.0019(10) 0.0105(13)
C9 0.0228(12) 0.0515(18) 0.0143(11) -0.0079(11) -0.0016(9) 0.0017(12)
C23 0.091(3) 0.050(3) 0.138(4) 0.026(3) -0.065(3) -0.010(3)
C10 0.0342(16) 0.078(3) 0.0247(14) -0.0158(15) -0.0072(12) 0.0204(16)
C3 0.0226(12) 0.0458(16) 0.0169(12) -0.0054(11) -0.0044(10) 0.0080(12)
C12 0.0266(13) 0.0489(17) 0.0130(11) -0.0042(11) 0.0018(10) -0.0158(12)
C2 0.0237(13) 0.0453(16) 0.0145(11) -0.0058(11) -0.0022(10) 0.0050(11)
C13 0.0366(15) 0.0459(18) 0.0204(13) -0.0103(12) 0.0002(11) 0.0018(13)
C14 0.0307(14) 0.0528(19) 0.0192(13) -0.0088(12) -0.0040(11) 0.0076(13)
C4 0.0270(13) 0.0386(15) 0.0188(12) -0.0049(11) 0.0008(10) 0.0028(11)
C5 0.0237(12) 0.0365(14) 0.0123(11) -0.0007(10) -0.0001(9) -0.0060(11)
C11 0.0321(16) 0.079(3) 0.0218(14) -0.0094(15) -0.0093(12) 0.0117(16)
C15 0.055(5) 0.064(6) 0.185(12) 0.022(7) -0.009(6) 0.002(4)
C17 0.062(5) 0.068(5) 0.148(9) -0.007(6) 0.026(5) -0.005(4)
C18 0.139(10) 0.051(5) 0.132(9) 0.012(5) 0.072(8) -0.005(6)
C16 0.080(6) 0.071(6) 0.166(11) -0.018(6) 0.044(6) -0.007(5)
C22 0.144(11) 0.113(10) 0.258(16) 0.050(10) 0.113(11) 0.032(9)
C26 0.087(7) 0.130(8) 0.155(8) 0.038(8) -0.038(6) -0.046(7)
C21 0.160(11) 0.121(10) 0.270(15) 0.052(10) 0.086(11) 0.028(9)
C28 0.096(7) 0.113(8) 0.133(7) -0.019(7) -0.021(6) -0.007(6)
C27 0.116(7) 0.127(8) 0.148(7) -0.011(7) -0.032(6) -0.002(7)
C19 0.150(12) 0.121(10) 0.269(16) 0.049(11) 0.111(11) 0.032(9)
C25 0.084(6) 0.125(8) 0.149(7) 0.028(7) -0.028(6) -0.046(6)
C20 0.150(11) 0.131(10) 0.281(16) 0.058(11) 0.093(11) 0.034(9)

loop_
_atom_type_symbol
_atom_type_description
_atom_type_scat_dispersion_real
_atom_type_scat_dispersion_imag
_atom_type_scat_source
C C 0.0181 0.0091 'International Tables Vol C Tables 4.2.6.8 and 6.1.1.4'
H H 0.0000 0.0000 'International Tables Vol C Tables 4.2.6.8 and 6.1.1.4'
Cu Cu -1.9646 0.5888 'International Tables Vol C Tables 4.2.6.8 and 6.1.1.4'
O O 0.0492 0.0322 'International Tables Vol C Tables 4.2.6.8 and 6.1.1.4'

loop_
_geom_angle_atom_site_label_1
_geom_angle_atom_site_label_2
_geom_angle_atom_site_label_3
_geom_angle
_geom_angle_site_symmetry_1
_geom_angle_site_symmetry_3
_geom_angle_publ_flag
O4 Cu1 Cu1 135.12(7) . 3_576 ?
O4 Cu1 O7 173.79(9) . 4_575 ?
O4 Cu1 O7 96.68(9) . 2_556 ?
O4 Cu1 O1 95.99(9) . . ?
O7 Cu1 Cu1 38.86(5) 4_575 3_576 ?
O7 Cu1 Cu1 38.47(5) 2_556 3_576 ?
O7 Cu1 O7 77.33(8) 4_575 2_556 ?
O1 Cu1 Cu1 127.89(7) . 3_576 ?
O1 Cu1 O7 90.21(8) . 4_575 ?
O1 Cu1 O7 162.04(11) . 2_556 ?
O4 Cu2 O5 85.97(9) . . ?
O4 Cu2 O8 175.61(13) . . ?
O4 Cu2 O2 93.05(9) . . ?
O4 Cu2 O9 92.3(2) . . ?
O4 Cu2 O11 83.8(5) . . ?
O5 Cu2 O9 88.72(17) . . ?
O5 Cu2 O11 94.8(6) . . ?
O8 Cu2 O5 94.95(9) . . ?
O8 Cu2 O2 85.49(9) . . ?
O8 Cu2 O9 92.1(2) . . ?
O8 Cu2 O11 100.3(5) . . ?
O2 Cu2 O5 172.74(10) . . ?
O2 Cu2 O9 98.50(17) . . ?
O2 Cu2 O11 92.3(6) . . ?
O11 Cu2 O9 10.8(6) . . ?
O13 Cu3 Cu3 92.98(10) . 3_666 ?
O8 Cu3 Cu3 135.53(7) . 3_666 ?
O8 Cu3 O13 95.70(13) . . ?
O8 Cu3 O3 170.85(11) . 4_666 ?
O8 Cu3 O3 96.63(8) . 2 ?
O8 Cu3 O6 94.08(9) . . ?
O3 Cu3 Cu3 39.42(5) 2 3_666 ?
O3 Cu3 Cu3 39.52(5) 4_666 3_666 ?
O3 Cu3 O13 92.47(9) 4_666 . ?
O3 Cu3 O13 92.13(12) 2 . ?
O3 Cu3 O3 78.93(7) 4_666 2 ?
O6 Cu3 Cu3 128.90(7) . 3_666 ?
O6 Cu3 O13 93.17(14) . . ?
O6 Cu3 O3 89.56(8) . 4_666 ?
O6 Cu3 O3 167.52(9) . 2 ?
Cu1 O4 Cu2 132.40(12) . . ?
Cu1 O4 H4 115(3) . . ?
Cu2 O4 H4 113(3) . . ?
C24 O13 Cu3 116.9(2) . . ?
C24 O13 C23 109.8(4) . . ?
C23 O13 Cu3 117.7(2) . . ?
Cu1 O7 Cu1 102.67(8) 4_676 2_556 ?
C12 O7 Cu1 126.59(17) . 2_556 ?
C12 O7 Cu1 128.81(16) . 4_676 ?
C8 O5 Cu2 128.64(19) . . ?
C1 O1 Cu1 132.95(19) . . ?
Cu2 O8 Cu3 130.67(11) . . ?
Cu2 O8 H8 115(3) . . ?
Cu3 O8 H8 114(3) . . ?
C1 O2 Cu2 133.1(2) . . ?
Cu3 O3 Cu3 101.07(7) 4_565 2 ?
C5 O3 Cu3 125.33(16) . 4_565 ?
C5 O3 Cu3 125.28(16) . 2 ?
C8 O6 Cu3 130.9(2) . . ?
C17 O10 Cu1 125.0(5) . 1_545 ?
C17 O10 C16 109.1(7) . . ?
C16 O10 Cu1 125.6(5) . 1_545 ?
C15 O9 Cu2 121.5(7) . . ?
C15 O9 C22 125.4(12) . . ?
C18 O9 Cu2 121.2(6) . . ?
C18 O9 C15 107.7(7) . . ?
C18 O9 C22 29.2(11) . . ?
C22 O9 Cu2 112.8(9) . . ?
C19 O9 Cu2 129.8(14) . . ?
C19 O9 C15 19.3(17) . . ?
C19 O9 C18 90.1(17) . . ?
C19 O9 C22 112(2) . . ?
C15 O11 Cu2 110.7(11) . . ?
C18 O11 Cu2 148.5(15) . . ?
C18 O11 C15 100.2(16) . . ?
C18 O11 C22 33.9(14) . . ?
C18 O11 C19 89.6(19) . . ?
C22 O11 Cu2 127.9(17) . . ?
C22 O11 C15 114.9(16) . . ?
C19 O11 Cu2 120.1(17) . . ?
C19 O11 C15 12.6(15) . . ?
C19 O11 C22 109.3(19) . . ?
C26 O15 C27 112.3(14) . . ?
C20 O12 C21 110.0(17) . . ?
C28 O14 C25 109.9(9) . . ?
C6 C7 H7 119.8 . . ?
C6 C7 C2 120.3(3) . . ?
C2 C7 H7 119.8 . . ?
O13 C24 H24A 109.8 . . ?
O13 C24 H24B 109.8 . . ?
O13 C24 C23 109.6(3) . 3_676 ?
H24A C24 H24B 108.2 . . ?
C23 C24 H24A 109.8 3_676 . ?
C23 C24 H24B 109.8 3_676 . ?
C7 C6 H6 119.6 . . ?
C7 C6 C5 120.8(3) . . ?
C5 C6 H6 119.6 . . ?
O5 C8 C9 117.6(2) . . ?
O6 C8 O5 126.1(2) . . ?
O6 C8 C9 116.3(2) . . ?
O1 C1 C2 116.5(2) . . ?
O2 C1 O1 126.4(2) . . ?
O2 C1 C2 117.1(2) . . ?
C10 C9 C8 119.6(3) . . ?
C14 C9 C8 121.6(2) . . ?
C14 C9 C10 118.7(2) . . ?
O13 C23 C24 109.7(4) . 3_676 ?
O13 C23 H23A 109.7 . . ?
O13 C23 H23B 109.7 . . ?
C24 C23 H23A 109.7 3_676 . ?
C24 C23 H23B 109.7 3_676 . ?
H23A C23 H23B 108.2 . . ?
C9 C10 H10 119.8 . . ?
C11 C10 C9 120.4(3) . . ?
C11 C10 H10 119.8 . . ?
C2 C3 H3 119.5 . . ?
C2 C3 C4 121.0(2) . . ?
C4 C3 H3 119.5 . . ?
O7 C12 C13 120.8(3) . . ?
O7 C12 C11 120.2(3) . . ?
C13 C12 C11 119.0(2) . . ?
C7 C2 C1 120.2(3) . . ?
C3 C2 C7 118.8(2) . . ?
C3 C2 C1 120.9(2) . . ?
C12 C13 H13 119.6 . . ?
C12 C13 C14 120.8(3) . . ?
C14 C13 H13 119.6 . . ?
C9 C14 C13 120.5(3) . . ?
C9 C14 H14 119.7 . . ?
C13 C14 H14 119.7 . . ?
C3 C4 H4A 119.8 . . ?
C3 C4 C5 120.4(3) . . ?
C5 C4 H4A 119.8 . . ?
O3 C5 C6 121.2(2) . . ?
O3 C5 C4 120.1(2) . . ?
C4 C5 C6 118.7(2) . . ?
C10 C11 H11 119.7 . . ?
C12 C11 C10 120.6(3) . . ?
C12 C11 H11 119.7 . . ?
O9 C15 O11 10.8(10) . . ?
O9 C15 H15A 110.3 . . ?
O9 C15 H15B 110.3 . . ?
O9 C15 C16 107.1(7) . . ?
O11 C15 H15A 113.0 . . ?
O11 C15 H15B 117.5 . . ?
H15A C15 H15B 108.5 . . ?
C16 C15 O11 96.6(10) . . ?
C16 C15 H15A 110.3 . . ?
C16 C15 H15B 110.3 . . ?
C19 C15 O9 45(4) . . ?
C19 C15 O11 35(4) . . ?
C19 C15 H15A 99.3 . . ?
C19 C15 H15B 148.8 . . ?
C19 C15 C16 71(3) . . ?
C19 C15 C20 104(3) . . ?
C20 C15 O9 92.1(14) . . ?
C20 C15 O11 99.3(14) . . ?
C20 C15 H15A 31.1 . . ?
C20 C15 H15B 93.1 . . ?
C20 C15 C16 141.3(17) . . ?
O10 C17 H17A 108.6 . . ?
O10 C17 H17B 108.6 . . ?
O10 C17 C18 114.8(8) . . ?
H17A C17 H17B 107.6 . . ?
C18 C17 H17A 108.6 . . ?
C18 C17 H17B 108.6 . . ?
O9 C18 C17 108.5(8) . . ?
O9 C18 H18A 110.0 . . ?
O9 C18 H18B 110.0 . . ?
O9 C18 C21 82.2(10) . . ?
O9 C18 C19 38.6(11) . . ?
O11 C18 O9 17.7(11) . . ?
O11 C18 C17 102.3(15) . . ?
O11 C18 H18A 97.8 . . ?
O11 C18 H18B 127.2 . . ?
O11 C18 C21 94.3(15) . . ?
O11 C18 C19 50.7(11) . . ?
C17 C18 H18A 110.0 . . ?
C17 C18 H18B 110.0 . . ?
C17 C18 C21 153.5(10) . . ?
C17 C18 C19 83.9(10) . . ?
H18A C18 H18B 108.4 . . ?
C22 C18 O9 89(2) . . ?
C22 C18 O11 91(2) . . ?
C22 C18 C17 158(2) . . ?
C22 C18 H18A 49.6 . . ?
C22 C18 H18B 74.6 . . ?
C22 C18 C21 39.1(16) . . ?
C22 C18 C19 118(2) . . ?
C21 C18 H18A 87.6 . . ?
C21 C18 H18B 44.0 . . ?
C19 C18 H18A 148.2 . . ?
C19 C18 H18B 92.2 . . ?
C19 C18 C21 91.2(11) . . ?
O10 C16 C15 111.6(8) . . ?
O10 C16 H16A 109.3 . . ?
O10 C16 H16B 109.3 . . ?
O10 C16 C19 93.9(14) . . ?
C15 C16 H16A 109.3 . . ?
C15 C16 H16B 109.3 . . ?
H16A C16 H16B 108.0 . . ?
C19 C16 C15 20.8(11) . . ?
C19 C16 H16A 107.0 . . ?
C19 C16 H16B 127.8 . . ?
O9 C22 H22A 115.1 . . ?
O9 C22 H22B 118.7 . . ?
O11 C22 O9 16.2(9) . . ?
O11 C22 H22A 109.3 . . ?
O11 C22 H22B 109.3 . . ?
O11 C22 C21 111.8(15) . . ?
C18 C22 O9 61.6(17) . . ?
C18 C22 O11 55.6(19) . . ?
C18 C22 H22A 54.1 . . ?
C18 C22 H22B 129.1 . . ?
C18 C22 C21 122(2) . . ?
H22A C22 H22B 107.9 . . ?
C21 C22 O9 95.7(12) . . ?
C21 C22 H22A 109.3 . . ?
C21 C22 H22B 109.3 . . ?
O15 C26 H26A 110.3 . . ?
O15 C26 H26B 110.3 . . ?
O15 C26 C25 107.2(11) . . ?
H26A C26 H26B 108.5 . . ?
C25 C26 H26A 110.3 . . ?
C25 C26 H26B 110.3 . . ?
O12 C21 C18 94.1(12) . . ?
O12 C21 C22 113.3(14) . . ?
O12 C21 H21A 108.9 . . ?
O12 C21 H21B 108.9 . . ?
C18 C21 H21A 120.4 . . ?
C18 C21 H21B 115.4 . . ?
C22 C21 C18 19.3(10) . . ?
C22 C21 H21A 108.9 . . ?
C22 C21 H21B 108.9 . . ?
H21A C21 H21B 107.7 . . ?
O14 C28 H28A 109.5 . . ?
O14 C28 H28B 109.5 . . ?
O14 C28 C27 110.8(11) . . ?
H28A C28 H28B 108.1 . . ?
C27 C28 H28A 109.5 . . ?
C27 C28 H28B 109.5 . . ?
O15 C27 C28 107.9(11) . . ?
O15 C27 H27A 110.1 . . ?
O15 C27 H27B 110.1 . . ?
C28 C27 H27A 110.1 . . ?
C28 C27 H27B 110.1 . . ?
H27A C27 H27B 108.4 . . ?
O9 C19 O11 17.5(12) . . ?
O9 C19 C18 51.2(10) . . ?
O9 C19 C16 136(2) . . ?
O9 C19 H19A 106.7 . . ?
O9 C19 H19B 125.8 . . ?
O9 C19 C20 95.5(17) . . ?
O11 C19 C18 39.7(12) . . ?
O11 C19 C16 122.6(19) . . ?
O11 C19 H19A 109.7 . . ?
O11 C19 H19B 109.7 . . ?
O11 C19 C20 109.7(16) . . ?
C15 C19 O9 116(5) . . ?
C15 C19 O11 133(5) . . ?
C15 C19 C18 156(4) . . ?
C15 C19 C16 88(3) . . ?
C15 C19 H19A 54.7 . . ?
C15 C19 H19B 117.7 . . ?
C15 C19 C20 56(3) . . ?
C18 C19 H19A 142.8 . . ?
C18 C19 H19B 76.3 . . ?
C16 C19 C18 115.0(19) . . ?
C16 C19 H19A 56.6 . . ?
C16 C19 H19B 51.7 . . ?
C16 C19 C20 127.6(19) . . ?
H19A C19 H19B 108.2 . . ?
C20 C19 C18 102.7(12) . . ?
C20 C19 H19A 109.7 . . ?
C20 C19 H19B 109.7 . . ?
O14 C25 C26 107.6(11) . . ?
O14 C25 H25A 110.2 . . ?
O14 C25 H25B 110.2 . . ?
C26 C25 H25A 110.2 . . ?
C26 C25 H25B 110.2 . . ?
H25A C25 H25B 108.5 . . ?
O12 C20 C19 112.7(15) . . ?
O12 C20 H20A 109.1 . . ?
O12 C20 H20B 109.1 . . ?
C15 C20 O12 132.6(18) . . ?
C15 C20 C19 20.1(12) . . ?
C15 C20 H20A 95.9 . . ?
C15 C20 H20B 100.2 . . ?
C19 C20 H20A 109.1 . . ?
C19 C20 H20B 109.1 . . ?
H20A C20 H20B 107.8 . . ?

loop_
_geom_bond_atom_site_label_1
_geom_bond_atom_site_label_2
_geom_bond_distance
_geom_bond_site_symmetry_2
_geom_bond_publ_flag
Cu1 Cu1 3.0267(7) 3_576 ?
Cu1 O4 1.857(2) . ?
Cu1 O7 1.9298(18) 4_575 ?
Cu1 O7 1.9466(18) 2_556 ?
Cu1 O1 1.917(2) . ?
Cu2 O4 1.876(2) . ?
Cu2 O5 1.9704(19) . ?
Cu2 O8 1.877(2) . ?
Cu2 O2 1.9666(19) . ?
Cu2 O9 2.518(8) . ?
Cu2 O11 2.43(2) . ?
Cu3 Cu3 3.0209(7) 3_666 ?
Cu3 O13 2.330(3) . ?
Cu3 O8 1.880(2) . ?
Cu3 O3 1.9585(17) 2 ?
Cu3 O3 1.9545(17) 4_666 ?
Cu3 O6 1.928(2) . ?
O4 H4 0.810(19) . ?
O13 C24 1.426(5) . ?
O13 C23 1.431(5) . ?
O7 C12 1.355(3) . ?
O5 C8 1.257(3) . ?
O1 C1 1.252(4) . ?
O8 H8 0.829(19) . ?
O2 C1 1.251(3) . ?
O3 C5 1.348(3) . ?
O6 C8 1.251(4) . ?
O10 C17 1.382(9) . ?
O10 C16 1.410(9) . ?
O9 C15 1.456(12) . ?
O9 C18 1.421(14) . ?
O9 C22 1.62(2) . ?
O9 C19 1.14(3) . ?
O11 C15 1.82(2) . ?
O11 C18 1.16(3) . ?
O11 C22 1.412(13) . ?
O11 C19 1.410(13) . ?
O15 C26 1.409(11) . ?
O15 C27 1.455(11) . ?
O12 C21 1.399(13) . ?
O12 C20 1.396(13) . ?
O14 C28 1.422(11) . ?
O14 C25 1.431(9) . ?
C7 H7 0.9300 . ?
C7 C6 1.385(4) . ?
C7 C2 1.399(4) . ?
C24 H24A 0.9700 . ?
C24 H24B 0.9700 . ?
C24 C23 1.459(4) 3_676 ?
C6 H6 0.9300 . ?
C6 C5 1.399(4) . ?
C8 C9 1.496(3) . ?
C1 C2 1.494(3) . ?
C9 C10 1.395(4) . ?
C9 C14 1.381(4) . ?
C23 H23A 0.9700 . ?
C23 H23B 0.9700 . ?
C10 H10 0.9300 . ?
C10 C11 1.387(4) . ?
C3 H3 0.9300 . ?
C3 C2 1.385(4) . ?
C3 C4 1.388(3) . ?
C12 C13 1.379(4) . ?
C12 C11 1.383(5) . ?
C13 H13 0.9300 . ?
C13 C14 1.390(4) . ?
C14 H14 0.9300 . ?
C4 H4A 0.9300 . ?
C4 C5 1.392(4) . ?
C11 H11 0.9300 . ?
C15 H15A 0.9700 . ?
C15 H15B 0.9700 . ?
C15 C16 1.506(12) . ?
C15 C19 0.54(3) . ?
C15 C20 1.29(3) . ?
C17 H17A 0.9700 . ?
C17 H17B 0.9700 . ?
C17 C18 1.465(12) . ?
C18 H18A 0.9700 . ?
C18 H18B 0.9700 . ?
C18 C22 0.79(3) . ?
C18 C21 2.03(2) . ?
C18 C19 1.82(3) . ?
C16 H16A 0.9700 . ?
C16 H16B 0.9700 . ?
C16 C19 1.43(2) . ?
C22 H22A 0.9700 . ?
C22 H22B 0.9700 . ?
C22 C21 1.501(15) . ?
C26 H26A 0.9700 . ?
C26 H26B 0.9700 . ?
C26 C25 1.525(12) . ?
C21 H21A 0.9700 . ?
C21 H21B 0.9700 . ?
C28 H28A 0.9700 . ?
C28 H28B 0.9700 . ?
C28 C27 1.511(12) . ?
C27 H27A 0.9700 . ?
C27 H27B 0.9700 . ?
C19 H19A 0.9700 . ?
C19 H19B 0.9700 . ?
C19 C20 1.511(15) . ?
C25 H25A 0.9700 . ?
C25 H25B 0.9700 . ?
C20 H20A 0.9700 . ?
C20 H20B 0.9700 . ?

loop_
_geom_torsion_atom_site_label_1
_geom_torsion_atom_site_label_2
_geom_torsion_atom_site_label_3
_geom_torsion_atom_site_label_4
_geom_torsion
_geom_torsion_site_symmetry_1
_geom_torsion_site_symmetry_2
_geom_torsion_site_symmetry_3
_geom_torsion_site_symmetry_4
_geom_torsion_publ_flag
Cu1 Cu1 O4 Cu2 177.33(14) 3_576 . . . ?
Cu1 O7 C12 C13 78.4(4) 2_556 . . . ?
Cu1 O7 C12 C13 -120.2(3) 4_676 . . . ?
Cu1 O7 C12 C11 -100.6(3) 2_556 . . . ?
Cu1 O7 C12 C11 60.8(4) 4_676 . . . ?
Cu1 O1 C1 O2 -16.1(6) . . . . ?
Cu1 O1 C1 C2 164.7(3) . . . . ?
Cu1 O10 C17 C18 131.5(7) 1_545 . . . ?
Cu1 O10 C16 C15 -131.2(7) 1_545 . . . ?
Cu1 O10 C16 C19 -142.6(10) 1_545 . . . ?
Cu2 O5 C8 O6 16.2(5) . . . . ?
Cu2 O5 C8 C9 -163.5(2) . . . . ?
Cu2 O2 C1 O1 -10.1(6) . . . . ?
Cu2 O2 C1 C2 169.1(2) . . . . ?
Cu2 O9 C15 O11 -97(5) . . . . ?
Cu2 O9 C15 C16 -83.8(9) . . . . ?
Cu2 O9 C15 C19 -121(4) . . . . ?
Cu2 O9 C15 C20 130.2(13) . . . . ?
Cu2 O9 C18 O11 13(4) . . . . ?
Cu2 O9 C18 C17 85.3(8) . . . . ?
Cu2 O9 C18 C22 -81.0(19) . . . . ?
Cu2 O9 C18 C21 -119.6(7) . . . . ?
Cu2 O9 C18 C19 138.6(13) . . . . ?
Cu2 O9 C22 O11 50(4) . . . . ?
Cu2 O9 C22 C18 113.6(17) . . . . ?
Cu2 O9 C22 C21 -123.4(13) . . . . ?
Cu2 O9 C19 O11 -90(4) . . . . ?
Cu2 O9 C19 C15 71(4) . . . . ?
Cu2 O9 C19 C18 -132.6(15) . . . . ?
Cu2 O9 C19 C16 -46(5) . . . . ?
Cu2 O9 C19 C20 125.5(12) . . . . ?
Cu2 O11 C15 O9 70(5) . . . . ?
Cu2 O11 C15 C16 -97.4(11) . . . . ?
Cu2 O11 C15 C19 -140(5) . . . . ?
Cu2 O11 C15 C20 118.0(16) . . . . ?
Cu2 O11 C18 O9 -157(7) . . . . ?
Cu2 O11 C18 C17 90(3) . . . . ?
Cu2 O11 C18 C22 -71(4) . . . . ?
Cu2 O11 C18 C21 -110(3) . . . . ?
Cu2 O11 C18 C19 162(4) . . . . ?
Cu2 O11 C22 O9 -112(5) . . . . ?
Cu2 O11 C22 C18 141(2) . . . . ?
Cu2 O11 C22 C21 -105(2) . . . . ?
Cu2 O11 C19 O9 67(4) . . . . ?
Cu2 O11 C19 C15 44(5) . . . . ?
Cu2 O11 C19 C18 -169(2) . . . . ?
Cu2 O11 C19 C16 -78(3) . . . . ?
Cu2 O11 C19 C20 105(2) . . . . ?
Cu3 Cu3 O8 Cu2 174.40(13) 3_666 . . . ?
Cu3 O13 C24 C23 163.1(4) . . . 3_676 ?
Cu3 O13 C23 C24 -163.4(4) . . . 3_676 ?
Cu3 O3 C5 C6 -48.0(4) 4_565 . . . ?
Cu3 O3 C5 C6 94.2(3) 2 . . . ?
Cu3 O3 C5 C4 -85.8(3) 2 . . . ?
Cu3 O3 C5 C4 132.0(2) 4_565 . . . ?
Cu3 O6 C8 O5 29.2(6) . . . . ?
Cu3 O6 C8 C9 -151.1(2) . . . . ?
O13 Cu3 O8 Cu2 -85.5(3) . . . . ?
O7 Cu1 O4 Cu2 175.9(2) 2_556 . . . ?
O7 C12 C13 C14 -177.8(3) . . . . ?
O7 C12 C11 C10 178.4(3) . . . . ?
O5 Cu2 O4 Cu1 151.9(3) . . . . ?
O5 Cu2 O8 Cu3 14.2(3) . . . . ?
O5 C8 C9 C10 -179.6(3) . . . . ?
O5 C8 C9 C14 0.3(5) . . . . ?
O1 Cu1 O4 Cu2 8.6(3) . . . . ?
O1 C1 C2 C7 -4.0(5) . . . . ?
O1 C1 C2 C3 174.3(3) . . . . ?
O2 Cu2 O4 Cu1 -20.9(3) . . . . ?
O2 Cu2 O8 Cu3 -173.0(3) . . . . ?
O2 C1 C2 C7 176.7(3) . . . . ?
O2 C1 C2 C3 -5.0(5) . . . . ?
O3 Cu3 O8 Cu2 -178.3(2) 2 . . . ?
O6 Cu3 O8 Cu2 8.1(3) . . . . ?
O6 C8 C9 C10 0.7(5) . . . . ?
O6 C8 C9 C14 -179.5(3) . . . . ?
O10 C17 C18 O9 59.1(11) . . . . ?
O10 C17 C18 O11 76.4(14) . . . . ?
O10 C17 C18 C22 -160(6) . . . . ?
O10 C17 C18 C21 -51(3) . . . . ?
O10 C17 C18 C19 28.9(12) . . . . ?
O10 C16 C19 O9 -84(4) . . . . ?
O10 C16 C19 O11 -70(3) . . . . ?
O10 C16 C19 C15 149(4) . . . . ?
O10 C16 C19 C18 -25.1(17) . . . . ?
O10 C16 C19 C20 107(3) . . . . ?
O9 Cu2 O4 Cu1 -119.5(3) . . . . ?
O9 Cu2 O8 Cu3 -74.7(3) . . . . ?
O9 C15 C16 O10 -60.6(12) . . . . ?
O9 C15 C16 C19 -27(4) . . . . ?
O9 C15 C19 O11 7.7(18) . . . . ?
O9 C15 C19 C18 -52(10) . . . . ?
O9 C15 C19 C16 142(4) . . . . ?
O9 C15 C19 C20 -78(4) . . . . ?
O9 C15 C20 O12 53(3) . . . . ?
O9 C15 C20 C19 43(4) . . . . ?
O9 C18 C22 O11 17.7(11) . . . . ?
O9 C18 C22 C21 -79(3) . . . . ?
O9 C18 C19 O11 -18.7(17) . . . . ?
O9 C18 C19 C15 65(12) . . . . ?
O9 C18 C19 C16 -130(2) . . . . ?
O9 C18 C19 C20 87(2) . . . . ?
O9 C22 C21 O12 -52(2) . . . . ?
O9 C22 C21 C18 -60(2) . . . . ?
O9 C19 C20 O12 70(3) . . . . ?
O9 C19 C20 C15 -118(6) . . . . ?
O11 Cu2 O4 Cu1 -112.8(6) . . . . ?
O11 Cu2 O8 Cu3 -81.6(6) . . . . ?
O11 C15 C16 O10 -58.1(12) . . . . ?
O11 C15 C16 C19 -24(4) . . . . ?
O11 C15 C19 O9 -7.7(18) . . . . ?
O11 C15 C19 C18 -59(10) . . . . ?
O11 C15 C19 C16 134(5) . . . . ?
O11 C15 C19 C20 -86(4) . . . . ?
O11 C15 C20 O12 45(3) . . . . ?
O11 C15 C20 C19 35(4) . . . . ?
O11 C18 C22 O9 -17.7(11) . . . . ?
O11 C18 C22 C21 -96(3) . . . . ?
O11 C18 C19 O9 18.7(17) . . . . ?
O11 C18 C19 C15 84(12) . . . . ?
O11 C18 C19 C16 -112(2) . . . . ?
O11 C18 C19 C20 106(2) . . . . ?
O11 C22 C21 O12 -54(3) . . . . ?
O11 C22 C21 C18 -62(2) . . . . ?
O11 C19 C20 O12 59(3) . . . . ?
O11 C19 C20 C15 -129(6) . . . . ?
O15 C26 C25 O14 63.2(19) . . . . ?
O14 C28 C27 O15 -55(2) . . . . ?
C7 C6 C5 O3 179.3(3) . . . . ?
C7 C6 C5 C4 -0.8(5) . . . . ?
C24 O13 C23 C24 59.6(7) . . . 3_676 ?
C6 C7 C2 C1 178.6(3) . . . . ?
C6 C7 C2 C3 0.2(5) . . . . ?
C8 C9 C10 C11 -179.7(3) . . . . ?
C8 C9 C14 C13 -179.7(3) . . . . ?
C9 C10 C11 C12 -0.2(6) . . . . ?
C23 O13 C24 C23 -59.5(7) . . . 3_676 ?
C10 C9 C14 C13 0.2(5) . . . . ?
C3 C4 C5 O3 -179.3(3) . . . . ?
C3 C4 C5 C6 0.7(4) . . . . ?
C12 C13 C14 C9 -1.0(5) . . . . ?
C2 C7 C6 C5 0.3(5) . . . . ?
C2 C3 C4 C5 -0.2(5) . . . . ?
C13 C12 C11 C10 -0.6(5) . . . . ?
C14 C9 C10 C11 0.4(6) . . . . ?
C4 C3 C2 C7 -0.3(5) . . . . ?
C4 C3 C2 C1 -178.6(3) . . . . ?
C11 C12 C13 C14 1.2(5) . . . . ?
C15 O9 C18 O11 -133(5) . . . . ?
C15 O9 C18 C17 -61.3(10) . . . . ?
C15 O9 C18 C22 132.4(19) . . . . ?
C15 O9 C18 C21 93.7(9) . . . . ?
C15 O9 C18 C19 -8.1(13) . . . . ?
C15 O9 C22 O11 -123(5) . . . . ?
C15 O9 C22 C18 -60(2) . . . . ?
C15 O9 C22 C21 63(2) . . . . ?
C15 O9 C19 O11 -161(5) . . . . ?
C15 O9 C19 C18 156(4) . . . . ?
C15 O9 C19 C16 -117(7) . . . . ?
C15 O9 C19 C20 54(4) . . . . ?
C15 O11 C18 O9 34(3) . . . . ?
C15 O11 C18 C17 -78.2(13) . . . . ?
C15 O11 C18 C22 120.1(19) . . . . ?
C15 O11 C18 C21 81.1(13) . . . . ?
C15 O11 C18 C19 -6.9(11) . . . . ?
C15 O11 C22 O9 37(3) . . . . ?
C15 O11 C22 C18 -70(2) . . . . ?
C15 O11 C22 C21 44(3) . . . . ?
C15 O11 C19 O9 23(6) . . . . ?
C15 O11 C19 C18 147(5) . . . . ?
C15 O11 C19 C16 -122(6) . . . . ?
C15 O11 C19 C20 61(4) . . . . ?
C15 C16 C19 O9 127(7) . . . . ?
C15 C16 C19 O11 141(6) . . . . ?
C15 C16 C19 C18 -174(5) . . . . ?
C15 C16 C19 C20 -42(3) . . . . ?
C15 C19 C20 O12 -172(5) . . . . ?
C17 O10 C16 C15 55.5(11) . . . . ?
C17 O10 C16 C19 44.1(13) . . . . ?
C17 C18 C22 O9 -144(6) . . . . ?
C17 C18 C22 O11 -126(6) . . . . ?
C17 C18 C22 C21 138(4) . . . . ?
C17 C18 C19 O9 130.2(12) . . . . ?
C17 C18 C19 O11 111.4(18) . . . . ?
C17 C18 C19 C15 -165(12) . . . . ?
C17 C18 C19 C16 -0.3(17) . . . . ?
C17 C18 C19 C20 -143.0(19) . . . . ?
C18 O9 C15 O11 49(5) . . . . ?
C18 O9 C15 C16 62.7(11) . . . . ?
C18 O9 C15 C19 25(4) . . . . ?
C18 O9 C15 C20 -83.2(14) . . . . ?
C18 O9 C22 O11 -64(5) . . . . ?
C18 O9 C22 C21 123(3) . . . . ?
C18 O9 C19 O11 43(4) . . . . ?
C18 O9 C19 C15 -156(4) . . . . ?
C18 O9 C19 C16 87(4) . . . . ?
C18 O9 C19 C20 -101.9(16) . . . . ?
C18 O11 C15 O9 -117(5) . . . . ?
C18 O11 C15 C16 76.3(16) . . . . ?
C18 O11 C15 C19 33(5) . . . . ?
C18 O11 C15 C20 -68(2) . . . . ?
C18 O11 C22 O9 107(5) . . . . ?
C18 O11 C22 C21 114(3) . . . . ?
C18 O11 C19 O9 -124(5) . . . . ?
C18 O11 C19 C15 -147(5) . . . . ?
C18 O11 C19 C16 91(3) . . . . ?
C18 O11 C19 C20 -86(2) . . . . ?
C18 C22 C21 O12 8(4) . . . . ?
C18 C19 C20 O12 18(3) . . . . ?
C18 C19 C20 C15 -169(5) . . . . ?
C16 O10 C17 C18 -55.1(11) . . . . ?
C16 C15 C19 O9 -142(4) . . . . ?
C16 C15 C19 O11 -134(5) . . . . ?
C16 C15 C19 C18 166(13) . . . . ?
C16 C15 C19 C20 139.8(19) . . . . ?
C16 C15 C20 O12 -68(4) . . . . ?
C16 C15 C20 C19 -78(4) . . . . ?
C16 C19 C20 O12 -118(3) . . . . ?
C16 C19 C20 C15 54(3) . . . . ?
C22 O9 C15 O11 75(5) . . . . ?
C22 O9 C15 C16 88.9(16) . . . . ?
C22 O9 C15 C19 51(4) . . . . ?
C22 O9 C15 C20 -57.0(18) . . . . ?
C22 O9 C18 O11 94(5) . . . . ?
C22 O9 C18 C17 166(2) . . . . ?
C22 O9 C18 C21 -38.6(17) . . . . ?
C22 O9 C18 C19 -140(2) . . . . ?
C22 O9 C19 O11 63(4) . . . . ?
C22 O9 C19 C15 -137(4) . . . . ?
C22 O9 C19 C18 19.6(12) . . . . ?
C22 O9 C19 C16 106(4) . . . . ?
C22 O9 C19 C20 -82(2) . . . . ?
C22 O11 C15 O9 -84(5) . . . . ?
C22 O11 C15 C16 108(2) . . . . ?
C22 O11 C15 C19 66(5) . . . . ?
C22 O11 C15 C20 -36(3) . . . . ?
C22 O11 C18 O9 -86(5) . . . . ?
C22 O11 C18 C17 162(2) . . . . ?
C22 O11 C18 C21 -39.0(15) . . . . ?
C22 O11 C18 C19 -127(2) . . . . ?
C22 O11 C19 O9 -96(4) . . . . ?
C22 O11 C19 C15 -119(5) . . . . ?
C22 O11 C19 C18 28.2(16) . . . . ?
C22 O11 C19 C16 119(3) . . . . ?
C22 O11 C19 C20 -58(3) . . . . ?
C22 C18 C19 O9 -46(3) . . . . ?
C22 C18 C19 O11 -65(3) . . . . ?
C22 C18 C19 C15 19(13) . . . . ?
C22 C18 C19 C16 -177(3) . . . . ?
C22 C18 C19 C20 41(3) . . . . ?
C26 O15 C27 C28 58(2) . . . . ?
C21 O12 C20 C15 -58(4) . . . . ?
C21 O12 C20 C19 -55(3) . . . . ?
C21 C18 C22 O9 79(3) . . . . ?
C21 C18 C22 O11 96(3) . . . . ?
C21 C18 C19 O9 -75.9(12) . . . . ?
C21 C18 C19 O11 -94.6(17) . . . . ?
C21 C18 C19 C15 -11(12) . . . . ?
C21 C18 C19 C16 153.6(19) . . . . ?
C21 C18 C19 C20 11.0(19) . . . . ?
C28 O14 C25 C26 -63(2) . . . . ?
C27 O15 C26 C25 -62(2) . . . . ?
C19 O9 C15 O11 24(6) . . . . ?
C19 O9 C15 C16 38(4) . . . . ?
C19 O9 C15 C20 -108(4) . . . . ?
C19 O9 C18 O11 -125(5) . . . . ?
C19 O9 C18 C17 -53.2(13) . . . . ?
C19 O9 C18 C22 140(2) . . . . ?
C19 O9 C18 C21 101.8(13) . . . . ?
C19 O9 C22 O11 -107(5) . . . . ?
C19 O9 C22 C18 -43(2) . . . . ?
C19 O9 C22 C21 79(2) . . . . ?
C19 O11 C15 O9 -150(7) . . . . ?
C19 O11 C15 C16 43(5) . . . . ?
C19 O11 C15 C20 -102(5) . . . . ?
C19 O11 C18 O9 41(4) . . . . ?
C19 O11 C18 C17 -71.3(15) . . . . ?
C19 O11 C18 C22 127(2) . . . . ?
C19 O11 C18 C21 88.0(14) . . . . ?
C19 O11 C22 O9 49(4) . . . . ?
C19 O11 C22 C18 -58(3) . . . . ?
C19 O11 C22 C21 56(3) . . . . ?
C19 C15 C16 O10 -34(4) . . . . ?
C19 C15 C20 O12 10(6) . . . . ?
C19 C18 C22 O9 26.8(15) . . . . ?
C19 C18 C22 O11 44.5(15) . . . . ?
C19 C18 C22 C21 -52(4) . . . . ?
C25 O14 C28 C27 60.5(17) . . . . ?
C20 O12 C21 C18 54(2) . . . . ?
C20 O12 C21 C22 52(3) . . . . ?
C20 C15 C16 O10 56(2) . . . . ?
C20 C15 C16 C19 90(5) . . . . ?
C20 C15 C19 O9 78(4) . . . . ?
C20 C15 C19 O11 86(4) . . . . ?
C20 C15 C19 C18 26(13) . . . . ?
C20 C15 C19 C16 -139.8(18) . . . . ?
